data_4083398
loop_
_publ_author_name
'Yuan, Shifang'
'Bai, Shengdi'
'Liu, Diansheng'
'Sun, Wen-Hua'

_publ_section_title
;
 (\h3-Azaallyl)zirconium Chlorides: Synthesis, Characterization, and
 Ethylene (Co-)polymerization Activity
;
_journal_issue 9
_journal_name_full Organometallics
_journal_page_first 2132
_journal_paper_doi 10.1021/om100133b
_journal_volume 29
_journal_year 2010
_chemical_formula_moiety 'C36 H59 Li N2 O3 Si'
_chemical_formula_sum 'C36 H59 Li N2 O3 Si'
_chemical_formula_weight 602.88
_chemical_name_systematic
; 
 N-((Z)-2-((dimethylamino)dimethylsilyl)-1-phenylvinyl)
-2,6-diisopropylbenzenamino lithium 
;
_space_group_IT_number 14
_symmetry_cell_setting monoclinic
_symmetry_space_group_name_Hall '-P 2yn'
_symmetry_space_group_name_H-M 'P 1 21/n 1'
_atom_sites_solution_hydrogens geom
_atom_sites_solution_primary direct
_atom_sites_solution_secondary difmap
_audit_creation_method SHELXL-97
_cell_angle_alpha 90.00
_cell_angle_beta 105.160(11)
_cell_angle_gamma 90.00
_cell_formula_units_Z 4
_cell_length_a 11.153(7)
_cell_length_b 19.631(13)
_cell_length_c 17.963(11)
_cell_measurement_reflns_used 1090
_cell_measurement_temperature 223(2)
_cell_measurement_theta_max 20.16
_cell_measurement_theta_min 2.21
_cell_volume 3796(4)
_computing_cell_refinement 'Bruker SMART'
_computing_data_collection 'Bruker SMART'
_computing_data_reduction 'Bruker SMART'
_computing_molecular_graphics 'Bruker SHELXTL'
_computing_publication_material 'Bruker SHELXTL'
_computing_structure_refinement 'SHELXL-97 (Sheldrick, 1997)'
_computing_structure_solution 'SHELXS-97 (Sheldrick, 1990)'
_diffrn_ambient_temperature 223(2)
_diffrn_measured_fraction_theta_full 0.989
_diffrn_measured_fraction_theta_max 0.989
_diffrn_measurement_device_type 'Rigaku raxis Rapid IP Area Detector'
_diffrn_measurement_method '\w scans at fixed \c = 45\%'
_diffrn_radiation_monochromator graphite
_diffrn_radiation_source 'fine-focus sealed tube'
_diffrn_radiation_type MoK\a
_diffrn_radiation_wavelength 0.71073
_diffrn_reflns_av_R_equivalents 0.0527
_diffrn_reflns_av_sigmaI/netI 0.0765
_diffrn_reflns_limit_h_max 13
_diffrn_reflns_limit_h_min -13
_diffrn_reflns_limit_k_max 19
_diffrn_reflns_limit_k_min -23
_diffrn_reflns_limit_l_max 20
_diffrn_reflns_limit_l_min -21
_diffrn_reflns_number 15157
_diffrn_reflns_theta_full 25.01
_diffrn_reflns_theta_max 25.01
_diffrn_reflns_theta_min 1.95
_diffrn_standards_decay_% none
_diffrn_standards_interval_count none
_diffrn_standards_interval_time none
_diffrn_standards_number none
_exptl_absorpt_coefficient_mu 0.095
_exptl_absorpt_correction_T_max 0.9813
_exptl_absorpt_correction_T_min 0.9721
_exptl_absorpt_correction_type multi-scan
_exptl_absorpt_process_details sadabs
_exptl_crystal_colour colorless
_exptl_crystal_density_diffrn 1.055
_exptl_crystal_density_method 'not measured'
_exptl_crystal_description plate
_exptl_crystal_F_000 1320
_exptl_crystal_size_max 0.40
_exptl_crystal_size_mid 0.30
_exptl_crystal_size_min 0.20
_refine_diff_density_max 0.969
_refine_diff_density_min -0.300
_refine_diff_density_rms 0.091
_refine_ls_extinction_method none
_refine_ls_goodness_of_fit_ref 1.039
_refine_ls_hydrogen_treatment constr
_refine_ls_matrix_type full
_refine_ls_number_parameters 396
_refine_ls_number_reflns 6618
_refine_ls_number_restraints 0
_refine_ls_restrained_S_all 1.039
_refine_ls_R_factor_all 0.1451
_refine_ls_R_factor_gt 0.0888
_refine_ls_shift/su_max 0.000
_refine_ls_shift/su_mean 0.000
_refine_ls_structure_factor_coef Fsqd
_refine_ls_weighting_details 'calc w=1/[\s^2^(Fo^2^)+(0.1917P)^2^+0.5395P] where P=(Fo^2^+2Fc^2^)/3'
_refine_ls_weighting_scheme calc
_refine_ls_wR_factor_gt 0.2528
_refine_ls_wR_factor_ref 0.3143
_reflns_number_gt 3695
_reflns_number_total 6618
_reflns_threshold_expression >2sigma(I)
_cod_data_source_file om100133b_si_002.cif
_cod_data_source_block 1d
_cod_depositor_comments
;
The following automatic conversions were performed:

'_symmetry_cell_setting' value 'Monoclinic' changed to 'monoclinic'
according to
/usr/data/users/saulius/automatic-downloads/retrospective/ACS/lib/dictionaries/cif_core.dic
dictionary named 'cif_core.dic' version 2.4.2 from 2011-04-26.

Automatic conversion script
Id: cif_fix_values 2281 2013-09-26 08:29:07Z andrius 
;
_cod_original_sg_symbol_H-M P2(1)/n
_cod_database_code 4083398

loop_
_symmetry_equiv_pos_as_xyz
'x, y, z'
'-x+1/2, y+1/2, -z+1/2'
'-x, -y, -z'
'x-1/2, -y-1/2, z-1/2'

loop_
_atom_site_label
_atom_site_type_symbol
_atom_site_fract_x
_atom_site_fract_y
_atom_site_fract_z
_atom_site_U_iso_or_equiv
_atom_site_adp_type
_atom_site_occupancy
_atom_site_symmetry_multiplicity
_atom_site_calc_flag
_atom_site_refinement_flags
Li Li 0.1256(6) 0.7877(3) 0.3535(4) 0.0572(16) Uani 1 1 d .
N1 N 0.0922(2) 0.88110(13) 0.30657(14) 0.0370(6) Uani 1 1 d .
N2 N -0.2693(4) 0.9881(2) 0.1265(2) 0.0806(11) Uani 1 1 d .
O1 O 0.0295(3) 0.75563(16) 0.42536(18) 0.0734(9) Uani 1 1 d .
O2 O 0.2988(3) 0.77547(18) 0.42587(19) 0.0822(10) Uani 1 1 d .
O3 O 0.1269(4) 0.70370(16) 0.2888(3) 0.0937(11) Uani 1 1 d .
Si Si -0.16289(10) 1.03018(6) 0.19681(7) 0.0618(4) Uani 1 1 d .
C1 C 0.2032(3) 0.91822(16) 0.31571(18) 0.0395(8) Uani 1 1 d .
C2 C 0.2553(3) 0.9544(2) 0.3841(2) 0.0514(9) Uani 1 1 d .
C3 C 0.3733(4) 0.9815(2) 0.3969(2) 0.0688(12) Uani 1 1 d .
H3 H 0.4076 1.0049 0.4433 0.083 Uiso 1 1 calc R
C4 C 0.4426(4) 0.9753(2) 0.3433(3) 0.0707(13) Uani 1 1 d .
H4 H 0.5242 0.9922 0.3541 0.085 Uiso 1 1 calc R
C5 C 0.3896(3) 0.9438(2) 0.2743(2) 0.0616(11) Uani 1 1 d .
H5 H 0.4343 0.9411 0.2367 0.074 Uiso 1 1 calc R
C6 C 0.2711(3) 0.91590(18) 0.2587(2) 0.0463(9) Uani 1 1 d .
C7 C 0.2148(4) 0.8838(2) 0.1810(2) 0.0606(11) Uani 1 1 d .
H7 H 0.1317 0.8659 0.1808 0.073 Uiso 1 1 calc R
C8 C 0.1986(6) 0.9368(3) 0.1164(3) 0.107(2) Uani 1 1 d .
H8A H 0.1512 0.9751 0.1275 0.161 Uiso 1 1 calc R
H8B H 0.1547 0.9163 0.0677 0.161 Uiso 1 1 calc R
H8C H 0.2795 0.9524 0.1131 0.161 Uiso 1 1 calc R
C9 C 0.2956(5) 0.8236(3) 0.1665(3) 0.0997(18) Uani 1 1 d .
H9A H 0.3761 0.8405 0.1639 0.150 Uiso 1 1 calc R
H9B H 0.2548 0.8015 0.1183 0.150 Uiso 1 1 calc R
H9C H 0.3066 0.7911 0.2084 0.150 Uiso 1 1 calc R
C10 C 0.1807(4) 0.9649(3) 0.4435(2) 0.0729(13) Uani 1 1 d .
H10 H 0.1019 0.9393 0.4257 0.087 Uiso 1 1 calc R
C11 C 0.1486(7) 1.0396(4) 0.4498(4) 0.125(2) Uani 1 1 d .
H11A H 0.2237 1.0650 0.4729 0.187 Uiso 1 1 calc R
H11B H 0.0911 1.0440 0.4817 0.187 Uiso 1 1 calc R
H11C H 0.1105 1.0576 0.3987 0.187 Uiso 1 1 calc R
C12 C 0.2491(6) 0.9372(4) 0.5223(3) 0.124(2) Uani 1 1 d .
H12A H 0.2726 0.8902 0.5171 0.186 Uiso 1 1 calc R
H12B H 0.1952 0.9394 0.5567 0.186 Uiso 1 1 calc R
H12C H 0.3230 0.9642 0.5432 0.186 Uiso 1 1 calc R
C13 C -0.0139(3) 0.91473(17) 0.27274(18) 0.0401(8) Uani 1 1 d .
C14 C -0.1294(3) 0.87313(17) 0.26815(19) 0.0424(8) Uani 1 1 d .
C15 C -0.2072(4) 0.8874(2) 0.3147(3) 0.0686(12) Uani 1 1 d .
H15 H -0.1901 0.9248 0.3485 0.082 Uiso 1 1 calc R
C16 C -0.3088(5) 0.8475(3) 0.3119(4) 0.0981(19) Uani 1 1 d .
H16 H -0.3599 0.8573 0.3446 0.118 Uiso 1 1 calc R
C17 C -0.3374(5) 0.7932(3) 0.2618(5) 0.107(2) Uani 1 1 d .
H17 H -0.4076 0.7662 0.2602 0.128 Uiso 1 1 calc R
C18 C -0.2649(5) 0.7795(3) 0.2161(4) 0.0975(18) Uani 1 1 d .
H18 H -0.2839 0.7427 0.1815 0.117 Uiso 1 1 calc R
C19 C -0.1602(4) 0.8195(2) 0.2193(3) 0.0716(12) Uani 1 1 d .
H19 H -0.1096 0.8089 0.1865 0.086 Uiso 1 1 calc R
C20 C -0.0262(4) 0.98024(19) 0.2451(2) 0.0591(11) Uani 1 1 d .
H20 H 0.0494 1.0037 0.2523 0.071 Uiso 1 1 calc R
C21 C -0.0985(5) 1.1035(3) 0.1517(4) 0.1019(19) Uani 1 1 d .
H21A H -0.0598 1.0864 0.1130 0.153 Uiso 1 1 calc R
H21B H -0.0372 1.1276 0.1912 0.153 Uiso 1 1 calc R
H21C H -0.1654 1.1344 0.1277 0.153 Uiso 1 1 calc R
C22 C -0.2525(6) 1.0686(3) 0.2613(3) 0.1011(19) Uani 1 1 d .
H22A H -0.3064 1.1043 0.2337 0.152 Uiso 1 1 calc R
H22B H -0.1952 1.0878 0.3066 0.152 Uiso 1 1 calc R
H22C H -0.3024 1.0337 0.2769 0.152 Uiso 1 1 calc R
C23 C -0.2294(7) 0.9508(4) 0.0679(3) 0.122(2) Uani 1 1 d .
H23A H -0.2396 0.9023 0.0750 0.183 Uiso 1 1 calc R
H23B H -0.1426 0.9606 0.0721 0.183 Uiso 1 1 calc R
H23C H -0.2792 0.9643 0.0173 0.183 Uiso 1 1 calc R
C24 C -0.3959(5) 0.9769(4) 0.1242(5) 0.142(3) Uani 1 1 d .
H24A H -0.4484 1.0010 0.0805 0.213 Uiso 1 1 calc R
H24B H -0.4121 0.9935 0.1715 0.213 Uiso 1 1 calc R
H24C H -0.4139 0.9285 0.1190 0.213 Uiso 1 1 calc R
C25 C 0.0046(6) 0.7978(3) 0.4836(4) 0.0998(18) Uani 1 1 d .
H25A H -0.0304 0.8413 0.4615 0.120 Uiso 1 1 calc R
H25B H 0.0816 0.8070 0.5235 0.120 Uiso 1 1 calc R
C26 C -0.0837(9) 0.7625(5) 0.5173(6) 0.165(4) Uani 1 1 d .
H26A H -0.0529 0.7611 0.5737 0.198 Uiso 1 1 calc R
H26B H -0.1642 0.7858 0.5038 0.198 Uiso 1 1 calc R
C27 C -0.0955(8) 0.6954(5) 0.4862(4) 0.158(4) Uani 1 1 d .
H27A H -0.1831 0.6819 0.4706 0.189 Uiso 1 1 calc R
H27B H -0.0503 0.6629 0.5250 0.189 Uiso 1 1 calc R
C28 C -0.0429(6) 0.6958(4) 0.4186(3) 0.112(2) Uani 1 1 d .
H28A H 0.0087 0.6554 0.4188 0.134 Uiso 1 1 calc R
H28B H -0.1095 0.6964 0.3706 0.134 Uiso 1 1 calc R
C29 C 0.3278(5) 0.7352(3) 0.4952(3) 0.1022(19) Uani 1 1 d .
H29A H 0.2689 0.6974 0.4905 0.123 Uiso 1 1 calc R
H29B H 0.3229 0.7633 0.5395 0.123 Uiso 1 1 calc R
C30 C 0.4525(5) 0.7094(4) 0.5060(3) 0.107(2) Uani 1 1 d .
H30A H 0.4516 0.6640 0.4829 0.128 Uiso 1 1 calc R
H30B H 0.4961 0.7068 0.5609 0.128 Uiso 1 1 calc R
C31 C 0.5125(5) 0.7605(4) 0.4652(4) 0.1046(19) Uani 1 1 d .
H31A H 0.5547 0.7958 0.5012 0.126 Uiso 1 1 calc R
H31B H 0.5735 0.7383 0.4427 0.126 Uiso 1 1 calc R
C32 C 0.4125(5) 0.7900(4) 0.4050(4) 0.120(3) Uani 1 1 d .
H32A H 0.4240 0.8393 0.4019 0.144 Uiso 1 1 calc R
H32B H 0.4106 0.7698 0.3549 0.144 Uiso 1 1 calc R
C33 C 0.0703(7) 0.6981(4) 0.2091(5) 0.132(3) Uani 1 1 d .
H33A H 0.0693 0.7429 0.1848 0.159 Uiso 1 1 calc R
H33B H -0.0159 0.6830 0.2012 0.159 Uiso 1 1 calc R
C34 C 0.1348(11) 0.6509(4) 0.1732(5) 0.181(4) Uani 1 1 d .
H34A H 0.1673 0.6734 0.1339 0.217 Uiso 1 1 calc R
H34B H 0.0802 0.6135 0.1491 0.217 Uiso 1 1 calc R
C35 C 0.2354(7) 0.6261(4) 0.2361(6) 0.155(3) Uani 1 1 d .
H35A H 0.3126 0.6510 0.2391 0.186 Uiso 1 1 calc R
H35B H 0.2498 0.5773 0.2307 0.186 Uiso 1 1 calc R
C36 C 0.1862(9) 0.6402(4) 0.3065(5) 0.162(4) Uani 1 1 d .
H36A H 0.1273 0.6049 0.3127 0.195 Uiso 1 1 calc R
H36B H 0.2542 0.6428 0.3538 0.195 Uiso 1 1 calc R

loop_
_atom_site_aniso_label
_atom_site_aniso_U_11
_atom_site_aniso_U_22
_atom_site_aniso_U_33
_atom_site_aniso_U_23
_atom_site_aniso_U_13
_atom_site_aniso_U_12
Li 0.052(4) 0.054(4) 0.068(4) 0.021(3) 0.021(3) 0.011(3)
N1 0.0301(14) 0.0425(15) 0.0390(14) 0.0030(12) 0.0103(11) 0.0021(11)
N2 0.062(2) 0.091(3) 0.082(3) 0.008(2) 0.007(2) 0.000(2)
O1 0.0643(18) 0.080(2) 0.085(2) 0.0237(17) 0.0359(16) 0.0000(16)
O2 0.0470(17) 0.109(2) 0.090(2) 0.0520(19) 0.0177(15) 0.0171(16)
O3 0.110(3) 0.065(2) 0.108(3) 0.0125(19) 0.033(2) 0.0283(19)
Si 0.0532(7) 0.0545(7) 0.0761(8) 0.0177(6) 0.0142(6) 0.0081(5)
C1 0.0353(17) 0.0417(18) 0.0411(18) 0.0031(14) 0.0097(14) -0.0006(14)
C2 0.043(2) 0.065(2) 0.0436(19) -0.0034(17) 0.0059(16) -0.0040(17)
C3 0.056(3) 0.083(3) 0.059(3) -0.010(2) 0.000(2) -0.020(2)
C4 0.039(2) 0.091(3) 0.079(3) -0.007(3) 0.010(2) -0.022(2)
C5 0.039(2) 0.077(3) 0.075(3) -0.006(2) 0.026(2) -0.0106(19)
C6 0.0387(19) 0.051(2) 0.051(2) -0.0004(16) 0.0160(16) -0.0037(15)
C7 0.056(2) 0.078(3) 0.054(2) -0.014(2) 0.0252(19) -0.019(2)
C8 0.126(5) 0.132(5) 0.053(3) 0.007(3) 0.005(3) -0.036(4)
C9 0.087(4) 0.120(4) 0.103(4) -0.049(3) 0.044(3) -0.001(3)
C10 0.064(3) 0.107(4) 0.049(2) -0.021(2) 0.019(2) -0.021(3)
C11 0.146(6) 0.126(5) 0.124(5) -0.045(4) 0.072(5) 0.006(5)
C12 0.129(5) 0.192(7) 0.047(3) -0.008(4) 0.017(3) -0.026(5)
C13 0.0400(18) 0.0410(19) 0.0401(17) -0.0004(14) 0.0118(14) 0.0000(14)
C14 0.0340(18) 0.0438(19) 0.0482(19) 0.0115(16) 0.0086(15) 0.0048(14)
C15 0.060(3) 0.070(3) 0.088(3) 0.015(2) 0.041(2) 0.004(2)
C16 0.062(3) 0.098(4) 0.153(5) 0.047(4) 0.061(3) 0.009(3)
C17 0.040(3) 0.095(4) 0.172(6) 0.061(4) 0.007(3) -0.017(3)
C18 0.072(4) 0.087(4) 0.126(5) -0.006(3) 0.014(3) -0.034(3)
C19 0.065(3) 0.066(3) 0.087(3) -0.012(2) 0.026(2) -0.020(2)
C20 0.043(2) 0.045(2) 0.083(3) 0.0126(19) 0.0059(19) -0.0069(16)
C21 0.079(3) 0.066(3) 0.151(5) 0.050(3) 0.013(3) 0.003(3)
C22 0.111(4) 0.105(4) 0.091(4) 0.019(3) 0.035(3) 0.050(3)
C23 0.131(6) 0.141(6) 0.086(4) -0.026(4) 0.012(4) 0.001(5)
C24 0.062(4) 0.177(8) 0.176(7) 0.014(6) 0.012(4) -0.023(4)
C25 0.100(4) 0.098(4) 0.125(5) 0.023(4) 0.072(4) 0.009(3)
C26 0.205(9) 0.152(7) 0.190(8) -0.005(7) 0.144(8) -0.049(7)
C27 0.168(7) 0.216(10) 0.107(5) -0.003(5) 0.066(5) -0.111(7)
C28 0.110(5) 0.136(5) 0.097(4) 0.007(4) 0.041(4) -0.052(4)
C29 0.079(3) 0.130(5) 0.097(4) 0.066(4) 0.022(3) 0.033(3)
C30 0.080(4) 0.145(5) 0.094(4) 0.051(4) 0.019(3) 0.037(4)
C31 0.054(3) 0.146(5) 0.107(4) 0.010(4) 0.010(3) 0.026(3)
C32 0.056(3) 0.155(6) 0.154(5) 0.089(5) 0.037(3) 0.024(3)
C33 0.132(6) 0.085(4) 0.170(8) -0.004(5) 0.022(5) 0.017(4)
C34 0.250(12) 0.097(5) 0.166(8) -0.008(5) 0.001(8) 0.058(7)
C35 0.098(5) 0.123(6) 0.232(9) -0.065(7) 0.023(6) 0.028(4)
C36 0.228(10) 0.095(5) 0.145(6) 0.018(5) 0.014(6) 0.075(6)

loop_
_atom_type_symbol
_atom_type_description
_atom_type_scat_dispersion_real
_atom_type_scat_dispersion_imag
_atom_type_scat_source
C C 0.0033 0.0016 'International Tables Vol C Tables 4.2.6.8 and 6.1.1.4'
H H 0.0000 0.0000 'International Tables Vol C Tables 4.2.6.8 and 6.1.1.4'
Li Li -0.0003 0.0001 'International Tables Vol C Tables 4.2.6.8 and 6.1.1.4'
N N 0.0061 0.0033 'International Tables Vol C Tables 4.2.6.8 and 6.1.1.4'
O O 0.0106 0.0060 'International Tables Vol C Tables 4.2.6.8 and 6.1.1.4'
Si Si 0.0817 0.0704 'International Tables Vol C Tables 4.2.6.8 and 6.1.1.4'

loop_
_geom_angle_atom_site_label_1
_geom_angle_atom_site_label_2
_geom_angle_atom_site_label_3
_geom_angle
O1 Li N1 119.4(3)
O1 Li O3 101.6(3)
N1 Li O3 122.1(4)
O1 Li O2 97.5(3)
N1 Li O2 114.5(3)
O3 Li O2 97.0(3)
C13 N1 C1 116.0(3)
C13 N1 Li 132.6(3)
C1 N1 Li 111.2(3)
C24 N2 C23 113.2(5)
C24 N2 Si 126.3(5)
C23 N2 Si 119.9(4)
C28 O1 C25 109.3(4)
C28 O1 Li 127.1(4)
C25 O1 Li 122.6(4)
C29 O2 C32 108.7(3)
C29 O2 Li 125.2(3)
C32 O2 Li 124.2(3)
C36 O3 C33 102.7(5)
C36 O3 Li 131.7(5)
C33 O3 Li 125.5(4)
N2 Si C20 115.1(2)
N2 Si C22 105.8(3)
C20 Si C22 115.8(2)
N2 Si C21 108.8(2)
C20 Si C21 104.5(2)
C22 Si C21 106.4(3)
C2 C1 N1 120.8(3)
C2 C1 C6 117.9(3)
N1 C1 C6 121.0(3)
C3 C2 C1 119.9(3)
C3 C2 C10 120.0(3)
C1 C2 C10 120.1(3)
C2 C3 C4 121.9(4)
C2 C3 H3 119.0
C4 C3 H3 119.0
C5 C4 C3 118.6(4)
C5 C4 H4 120.7
C3 C4 H4 120.7
C4 C5 C6 121.4(4)
C4 C5 H5 119.3
C6 C5 H5 119.3
C5 C6 C1 120.0(3)
C5 C6 C7 119.6(3)
C1 C6 C7 120.5(3)
C6 C7 C8 110.8(4)
C6 C7 C9 110.7(4)
C8 C7 C9 110.4(4)
C6 C7 H7 108.3
C8 C7 H7 108.3
C9 C7 H7 108.3
C7 C8 H8A 109.5
C7 C8 H8B 109.5
H8A C8 H8B 109.5
C7 C8 H8C 109.5
H8A C8 H8C 109.5
H8B C8 H8C 109.5
C7 C9 H9A 109.5
C7 C9 H9B 109.5
H9A C9 H9B 109.5
C7 C9 H9C 109.5
H9A C9 H9C 109.5
H9B C9 H9C 109.5
C12 C10 C11 110.3(5)
C12 C10 C2 111.7(4)
C11 C10 C2 111.3(4)
C12 C10 H10 107.8
C11 C10 H10 107.8
C2 C10 H10 107.8
C10 C11 H11A 109.5
C10 C11 H11B 109.5
H11A C11 H11B 109.5
C10 C11 H11C 109.5
H11A C11 H11C 109.5
H11B C11 H11C 109.5
C10 C12 H12A 109.5
C10 C12 H12B 109.5
H12A C12 H12B 109.5
C10 C12 H12C 109.5
H12A C12 H12C 109.5
H12B C12 H12C 109.5
N1 C13 C20 127.8(3)
N1 C13 C14 113.2(3)
C20 C13 C14 119.0(3)
C19 C14 C15 117.1(4)
C19 C14 C13 121.6(3)
C15 C14 C13 121.3(3)
C16 C15 C14 120.4(5)
C16 C15 H15 119.8
C14 C15 H15 119.8
C15 C16 C17 121.0(5)
C15 C16 H16 119.5
C17 C16 H16 119.5
C18 C17 C16 119.3(5)
C18 C17 H17 120.4
C16 C17 H17 120.4
C17 C18 C19 120.1(6)
C17 C18 H18 120.0
C19 C18 H18 120.0
C14 C19 C18 122.1(5)
C14 C19 H19 119.0
C18 C19 H19 119.0
C13 C20 Si 131.8(3)
C13 C20 H20 114.1
Si C20 H20 114.1
Si C21 H21A 109.5
Si C21 H21B 109.5
H21A C21 H21B 109.5
Si C21 H21C 109.5
H21A C21 H21C 109.5
H21B C21 H21C 109.5
Si C22 H22A 109.5
Si C22 H22B 109.5
H22A C22 H22B 109.5
Si C22 H22C 109.5
H22A C22 H22C 109.5
H22B C22 H22C 109.5
N2 C23 H23A 109.5
N2 C23 H23B 109.5
H23A C23 H23B 109.5
N2 C23 H23C 109.5
H23A C23 H23C 109.5
H23B C23 H23C 109.5
N2 C24 H24A 109.5
N2 C24 H24B 109.5
H24A C24 H24B 109.5
N2 C24 H24C 109.5
H24A C24 H24C 109.5
H24B C24 H24C 109.5
O1 C25 C26 108.3(6)
O1 C25 H25A 110.0
C26 C25 H25A 110.0
O1 C25 H25B 110.0
C26 C25 H25B 110.0
H25A C25 H25B 108.4
C27 C26 C25 106.2(6)
C27 C26 H26A 110.5
C25 C26 H26A 110.5
C27 C26 H26B 110.5
C25 C26 H26B 110.5
H26A C26 H26B 108.7
C26 C27 C28 107.5(6)
C26 C27 H27A 110.2
C28 C27 H27A 110.2
C26 C27 H27B 110.2
C28 C27 H27B 110.2
H27A C27 H27B 108.5
O1 C28 C27 106.0(6)
O1 C28 H28A 110.5
C27 C28 H28A 110.5
O1 C28 H28B 110.5
C27 C28 H28B 110.5
H28A C28 H28B 108.7
O2 C29 C30 107.4(4)
O2 C29 H29A 110.2
C30 C29 H29A 110.2
O2 C29 H29B 110.2
C30 C29 H29B 110.2
H29A C29 H29B 108.5
C29 C30 C31 103.7(4)
C29 C30 H30A 111.0
C31 C30 H30A 111.0
C29 C30 H30B 111.0
C31 C30 H30B 111.0
H30A C30 H30B 109.0
C32 C31 C30 106.0(5)
C32 C31 H31A 110.5
C30 C31 H31A 110.5
C32 C31 H31B 110.5
C30 C31 H31B 110.5
H31A C31 H31B 108.7
O2 C32 C31 106.5(4)
O2 C32 H32A 110.4
C31 C32 H32A 110.4
O2 C32 H32B 110.4
C31 C32 H32B 110.4
H32A C32 H32B 108.6
O3 C33 C34 111.4(7)
O3 C33 H33A 109.3
C34 C33 H33A 109.3
O3 C33 H33B 109.3
C34 C33 H33B 109.3
H33A C33 H33B 108.0
C33 C34 C35 104.2(8)
C33 C34 H34A 110.9
C35 C34 H34A 110.9
C33 C34 H34B 110.9
C35 C34 H34B 110.9
H34A C34 H34B 108.9
C34 C35 C36 102.2(7)
C34 C35 H35A 111.3
C36 C35 H35A 111.3
C34 C35 H35B 111.3
C36 C35 H35B 111.3
H35A C35 H35B 109.2
O3 C36 C35 102.8(6)
O3 C36 H36A 111.2
C35 C36 H36A 111.2
O3 C36 H36B 111.2
C35 C36 H36B 111.2
H36A C36 H36B 109.1

loop_
_geom_bond_atom_site_label_1
_geom_bond_atom_site_label_2
_geom_bond_distance
Li O1 1.983(7)
Li N1 2.011(7)
Li O3 2.021(8)
Li O2 2.041(7)
N1 C13 1.352(4)
N1 C1 1.408(4)
N2 C24 1.419(7)
N2 C23 1.445(7)
N2 Si 1.703(4)
O1 C28 1.412(6)
O1 C25 1.418(6)
O2 C29 1.439(5)
O2 C32 1.441(6)
O3 C36 1.409(7)
O3 C33 1.409(8)
Si C20 1.829(4)
Si C22 1.875(5)
Si C21 1.884(5)
C1 C2 1.406(5)
C1 C6 1.424(5)
C2 C3 1.383(6)
C2 C10 1.528(6)
C3 C4 1.389(6)
C3 H3 0.9400
C4 C5 1.373(6)
C4 H4 0.9400
C5 C6 1.390(5)
C5 H5 0.9400
C6 C7 1.511(5)
C7 C8 1.533(7)
C7 C9 1.549(7)
C7 H7 0.9900
C8 H8A 0.9700
C8 H8B 0.9700
C8 H8C 0.9700
C9 H9A 0.9700
C9 H9B 0.9700
C9 H9C 0.9700
C10 C12 1.521(7)
C10 C11 1.522(8)
C10 H10 0.9900
C11 H11A 0.9700
C11 H11B 0.9700
C11 H11C 0.9700
C12 H12A 0.9700
C12 H12B 0.9700
C12 H12C 0.9700
C13 C20 1.372(5)
C13 C14 1.509(5)
C14 C19 1.357(5)
C14 C15 1.382(5)
C15 C16 1.367(7)
C15 H15 0.9400
C16 C17 1.377(9)
C16 H16 0.9400
C17 C18 1.322(9)
C17 H17 0.9400
C18 C19 1.395(7)
C18 H18 0.9400
C19 H19 0.9400
C20 H20 0.9400
C21 H21A 0.9700
C21 H21B 0.9700
C21 H21C 0.9700
C22 H22A 0.9700
C22 H22B 0.9700
C22 H22C 0.9700
C23 H23A 0.9700
C23 H23B 0.9700
C23 H23C 0.9700
C24 H24A 0.9700
C24 H24B 0.9700
C24 H24C 0.9700
C25 C26 1.458(8)
C25 H25A 0.9800
C25 H25B 0.9800
C26 C27 1.424(11)
C26 H26A 0.9800
C26 H26B 0.9800
C27 C28 1.480(9)
C27 H27A 0.9800
C27 H27B 0.9800
C28 H28A 0.9800
C28 H28B 0.9800
C29 C30 1.445(7)
C29 H29A 0.9800
C29 H29B 0.9800
C30 C31 1.500(8)
C30 H30A 0.9800
C30 H30B 0.9800
C31 C32 1.455(7)
C31 H31A 0.9800
C31 H31B 0.9800
C32 H32A 0.9800
C32 H32B 0.9800
C33 C34 1.426(11)
C33 H33A 0.9800
C33 H33B 0.9800
C34 C35 1.452(10)
C34 H34A 0.9800
C34 H34B 0.9800
C35 C36 1.530(11)
C35 H35A 0.9800
C35 H35B 0.9800
C36 H36A 0.9800
C36 H36B 0.9800

loop_
_geom_torsion_atom_site_label_1
_geom_torsion_atom_site_label_2
_geom_torsion_atom_site_label_3
_geom_torsion_atom_site_label_4
_geom_torsion
O1 Li N1 C13 -46.4(6)
O3 Li N1 C13 82.4(5)
O2 Li N1 C13 -161.3(3)
O1 Li N1 C1 129.7(4)
O3 Li N1 C1 -101.6(4)
O2 Li N1 C1 14.8(4)
N1 Li O1 C28 123.8(5)
O3 Li O1 C28 -13.7(6)
O2 Li O1 C28 -112.5(5)
N1 Li O1 C25 -43.0(6)
O3 Li O1 C25 179.4(4)
O2 Li O1 C25 80.6(5)
O1 Li O2 C29 16.6(6)
N1 Li O2 C29 143.7(5)
O3 Li O2 C29 -86.2(5)
O1 Li O2 C32 179.0(5)
N1 Li O2 C32 -53.9(6)
O3 Li O2 C32 76.2(6)
O1 Li O3 C36 -69.1(8)
N1 Li O3 C36 154.9(7)
O2 Li O3 C36 30.1(8)
O1 Li O3 C33 115.6(6)
N1 Li O3 C33 -20.4(7)
O2 Li O3 C33 -145.2(5)
C24 N2 Si C20 121.3(5)
C23 N2 Si C20 -49.0(5)
C24 N2 Si C22 -8.0(6)
C23 N2 Si C22 -178.2(4)
C24 N2 Si C21 -121.9(5)
C23 N2 Si C21 67.8(5)
C13 N1 C1 C2 92.6(4)
Li N1 C1 C2 -84.2(4)
C13 N1 C1 C6 -92.5(4)
Li N1 C1 C6 90.7(4)
N1 C1 C2 C3 169.9(3)
C6 C1 C2 C3 -5.2(5)
N1 C1 C2 C10 -11.3(5)
C6 C1 C2 C10 173.6(4)
C1 C2 C3 C4 1.1(7)
C10 C2 C3 C4 -177.7(4)
C2 C3 C4 C5 3.0(7)
C3 C4 C5 C6 -2.8(7)
C4 C5 C6 C1 -1.4(6)
C4 C5 C6 C7 178.0(4)
C2 C1 C6 C5 5.4(5)
N1 C1 C6 C5 -169.7(3)
C2 C1 C6 C7 -174.1(3)
N1 C1 C6 C7 10.9(5)
C5 C6 C7 C8 -62.7(5)
C1 C6 C7 C8 116.7(4)
C5 C6 C7 C9 60.2(5)
C1 C6 C7 C9 -120.4(4)
C3 C2 C10 C12 -58.1(6)
C1 C2 C10 C12 123.1(5)
C3 C2 C10 C11 65.6(6)
C1 C2 C10 C11 -113.2(5)
C1 N1 C13 C20 1.2(5)
Li N1 C13 C20 177.1(4)
C1 N1 C13 C14 -177.3(3)
Li N1 C13 C14 -1.4(5)
N1 C13 C14 C19 -71.3(4)
C20 C13 C14 C19 110.0(4)
N1 C13 C14 C15 107.5(4)
C20 C13 C14 C15 -71.1(5)
C19 C14 C15 C16 1.5(6)
C13 C14 C15 C16 -177.4(4)
C14 C15 C16 C17 -1.3(7)
C15 C16 C17 C18 0.3(8)
C16 C17 C18 C19 0.5(9)
C15 C14 C19 C18 -0.8(7)
C13 C14 C19 C18 178.1(4)
C17 C18 C19 C14 -0.2(8)
N1 C13 C20 Si 178.5(3)
C14 C13 C20 Si -3.1(6)
N2 Si C20 C13 -44.1(5)
C22 Si C20 C13 80.0(5)
C21 Si C20 C13 -163.4(4)
C28 O1 C25 C26 2.1(8)
Li O1 C25 C26 171.0(6)
O1 C25 C26 C27 8.6(10)
C25 C26 C27 C28 -15.5(11)
C25 O1 C28 C27 -11.5(7)
Li O1 C28 C27 -179.8(5)
C26 C27 C28 O1 16.8(10)
C32 O2 C29 C30 -15.2(8)
Li O2 C29 C30 149.5(5)
O2 C29 C30 C31 26.0(7)
C29 C30 C31 C32 -27.5(7)
C29 O2 C32 C31 -2.6(8)
Li O2 C32 C31 -167.5(5)
C30 C31 C32 O2 18.7(8)
C36 O3 C33 C34 -26.1(9)
Li O3 C33 C34 150.3(6)
O3 C33 C34 C35 0.9(11)
C33 C34 C35 C36 22.5(10)
C33 O3 C36 C35 38.9(8)
Li O3 C36 C35 -137.3(5)
C34 C35 C36 O3 -38.9(9)
